data_7044594
loop_
_publ_author_name
'G. Leach, Erin'
'Shady, Justin R.'
'Boyden, Adam C.'
'Emig, Anne-lise'
'Henry, Alyssa T.'
'Connor, Emily K.'
'Staples, Richard J.'
'Schaertel, Stephanie'
'Werner, Eric J.'
'Biros, Shannon M.'

_publ_section_title
;
 X-ray crystallographic, luminescence and NMR studies of
 phenacyldiphenylphosphine oxide with the Ln(iii) ions Sm, Eu, Gd, Tb and
 Dy
;
_journal_name_full 'Dalton Trans.'
_journal_paper_doi 10.1039/C7DT02678A
_journal_year 2017
_chemical_formula_moiety 'C40 H36 Eu N3 O14 P2'
_chemical_formula_sum 'C40 H36 Eu N3 O14 P2'
_chemical_formula_weight 996.62
_chemical_name_systematic
;
 ?
;
_space_group_crystal_system triclinic
_space_group_IT_number 2
_space_group_name_Hall '-P 1'
_space_group_name_H-M_alt 'P -1'
_symmetry_space_group_name_Hall '-P 1'
_symmetry_space_group_name_H-M 'P -1'
_atom_sites_solution_hydrogens mixed
_atom_sites_solution_primary heavy
_audit_creation_date 2016-05-18
_audit_creation_method
;
Olex2 1.2-alpha
(compiled 2016.02.16 svn.r3265 for OlexSys, GUI svn.r5155)
;
_audit_update_record
;
2016-06-10 deposited with the CCDC.
2017-10-20 downloaded from the CCDC.
;
_cell_angle_alpha 72.083(2)
_cell_angle_beta 75.706(2)
_cell_angle_gamma 66.718(2)
_cell_formula_units_Z 2
_cell_length_a 11.2311(19)
_cell_length_b 11.6325(19)
_cell_length_c 18.480(3)
_cell_measurement_reflns_used 9930
_cell_measurement_temperature 173(2)
_cell_measurement_theta_max 25.425
_cell_measurement_theta_min 2.163
_cell_volume 2088.4(6)
_computing_cell_refinement 'SAINT v8.27A (Bruker, 2012)'
_computing_data_reduction 'SAINT v8.27A (Bruker, 2012)'
_computing_molecular_graphics 'Olex2 (Dolomanov et al., 2009)'
_computing_publication_material 'Olex2 (Dolomanov et al., 2009)'
_computing_structure_refinement 'ShelXL (Sheldrick, 2015)'
_computing_structure_solution 'ShelXS (Sheldrick, 2008)'
_diffrn_ambient_temperature 173(2)
_diffrn_measured_fraction_theta_full 0.998
_diffrn_measured_fraction_theta_max 0.993
_diffrn_measurement_device_type 'Bruker APEX-II CCD'
_diffrn_measurement_method '\f and \w scans'
_diffrn_radiation_monochromator graphite
_diffrn_radiation_type MoK\a
_diffrn_radiation_wavelength 0.71073
_diffrn_reflns_av_R_equivalents 0.0483
_diffrn_reflns_av_unetI/netI 0.0523
_diffrn_reflns_Laue_measured_fraction_full 0.998
_diffrn_reflns_Laue_measured_fraction_max 0.993
_diffrn_reflns_limit_h_max 13
_diffrn_reflns_limit_h_min -13
_diffrn_reflns_limit_k_max 13
_diffrn_reflns_limit_k_min -14
_diffrn_reflns_limit_l_max 22
_diffrn_reflns_limit_l_min -22
_diffrn_reflns_number 21495
_diffrn_reflns_point_group_measured_fraction_full 0.998
_diffrn_reflns_point_group_measured_fraction_max 0.993
_diffrn_reflns_theta_full 25.242
_diffrn_reflns_theta_max 25.430
_diffrn_reflns_theta_min 1.961
_diffrn_standards_number 0
_exptl_absorpt_coefficient_mu 1.649
_exptl_absorpt_correction_T_max 0.7452
_exptl_absorpt_correction_T_min 0.5132
_exptl_absorpt_correction_type multi-scan
_exptl_absorpt_process_details
;
SADABS-2012/1 (Bruker,2012) was used for absorption correction.
wR2(int) was 0.0744 before and 0.0583 after correction.
The Ratio of minimum to maximum transmission is 0.6887.
The \l/2 correction factor is 0.0015.
;
_exptl_crystal_colour colourless
_exptl_crystal_colour_primary colourless
_exptl_crystal_density_diffrn 1.585
_exptl_crystal_description chunk
_exptl_crystal_F_000 1004
_exptl_crystal_preparation ', Luminescent'
_exptl_crystal_recrystallization_method 'slow diffusion of hexane into a solution of chloroform'
_exptl_crystal_size_max 0.288
_exptl_crystal_size_mid 0.231
_exptl_crystal_size_min 0.11
_refine_diff_density_max 2.818
_refine_diff_density_min -1.625
_refine_diff_density_rms 0.152
_refine_ls_extinction_method none
_refine_ls_goodness_of_fit_ref 1.048
_refine_ls_hydrogen_treatment constr
_refine_ls_matrix_type full
_refine_ls_number_parameters 542
_refine_ls_number_reflns 7660
_refine_ls_number_restraints 0
_refine_ls_restrained_S_all 1.048
_refine_ls_R_factor_all 0.0511
_refine_ls_R_factor_gt 0.0452
_refine_ls_shift/su_max 0.001
_refine_ls_shift/su_mean 0.000
_refine_ls_structure_factor_coef Fsqd
_refine_ls_weighting_details 'w=1/[\s^2^(Fo^2^)+(0.0873P)^2^] where P=(Fo^2^+2Fc^2^)/3'
_refine_ls_weighting_scheme calc
_refine_ls_wR_factor_gt 0.1178
_refine_ls_wR_factor_ref 0.1246
_reflns_Friedel_coverage 0.000
_reflns_number_gt 6782
_reflns_number_total 7660
_reflns_threshold_expression 'I > 2\s(I)'
_cod_data_source_file c7dt02678a2.cif
_cod_data_source_block gvs714d
_cod_original_cell_volume 2088.3(6)
_cod_database_code 7044594
_shelxl_version_number 2014-3
_shelx_space_group_comment
;
The symmetry employed for this shelxl refinement is uniquely defined
by the following loop, which should always be used as a source of
symmetry information in preference to the above space-group names.
They are only intended as comments.
;
_shelx_estimated_absorpt_t_max 0.839
_shelx_estimated_absorpt_t_min 0.648
_olex2_refinement_description
;
1. Fixed Uiso
 At 1.2 times of:
  All C(H) groups, All C(H,H) groups
 At 1.5 times of:
  All O(H,H) groups
2.a Rotating group:
 O1W(H1WA,H1WB)
2.b Secondary CH2 refined with riding coordinates:
 C2(H2A,H2B), C2A(H2AA,H2AB)
2.c Aromatic/amide H refined with riding coordinates:
 C4(H4), C5(H5), C6(H6), C7(H7), C8(H8), C10(H10), C11(H11), C12(H12),
 C13(H13), C14(H14), C16(H16), C17(H17), C18(H18), C19(H19), C20(H20), C4A(H4A),
  C5A(H5A), C6A(H6A), C7A(H7A), C8A(H8A), C10A(H10A), C11A(H11A), C12A(H12A),
 C13A(H13A), C14A(H14A), C16A(H16A), C17A(H17A), C18A(H18A), C19A(H19A),
 C20A(H20A)
;
_olex2_submission_special_instructions 'No special instructions were received'

loop_
_space_group_symop_operation_xyz
'x, y, z'
'-x, -y, -z'

loop_
_atom_site_label
_atom_site_type_symbol
_atom_site_fract_x
_atom_site_fract_y
_atom_site_fract_z
_atom_site_U_iso_or_equiv
_atom_site_adp_type
_atom_site_occupancy
_atom_site_site_symmetry_order
_atom_site_calc_flag
_atom_site_refinement_flags_posn
Eu1 Eu 0.51662(2) 0.88871(2) 0.67780(2) 0.02247(10) Uani 1 1 d .
P1 P 0.54378(10) 1.20210(10) 0.66718(6) 0.0231(2) Uani 1 1 d .
O1 O 0.5080(3) 1.0840(3) 0.68893(18) 0.0298(7) Uani 1 1 d .
O2 O 0.2884(3) 1.2790(3) 0.5842(2) 0.0423(9) Uani 1 1 d .
C1 C 0.3412(4) 1.3524(4) 0.5843(3) 0.0305(10) Uani 1 1 d .
C2 C 0.4902(4) 1.3049(4) 0.5764(2) 0.0285(10) Uani 1 1 d .
H2A H 0.5203 1.3794 0.5614 0.034 Uiso 1 1 calc R
H2B H 0.5291 1.2561 0.5358 0.034 Uiso 1 1 calc R
C3 C 0.2617(4) 1.4837(4) 0.5938(2) 0.0297(10) Uani 1 1 d .
C4 C 0.1260(5) 1.5218(5) 0.5987(3) 0.0408(12) Uani 1 1 d .
H4 H 0.0884 1.4646 0.5941 0.049 Uiso 1 1 calc R
C5 C 0.0468(5) 1.6416(6) 0.6101(4) 0.0543(15) Uani 1 1 d .
H5 H -0.0454 1.6668 0.6130 0.065 Uiso 1 1 calc R
C6 C 0.0988(6) 1.7255(6) 0.6174(3) 0.0539(16) Uani 1 1 d .
H6 H 0.0429 1.8077 0.6259 0.065 Uiso 1 1 calc R
C7 C 0.2319(6) 1.6902(5) 0.6124(3) 0.0468(13) Uani 1 1 d .
H7 H 0.2683 1.7484 0.6169 0.056 Uiso 1 1 calc R
C8 C 0.3133(5) 1.5698(5) 0.6010(3) 0.0357(11) Uani 1 1 d .
H8 H 0.4053 1.5457 0.5979 0.043 Uiso 1 1 calc R
C9 C 0.7162(4) 1.1668(4) 0.6605(3) 0.0287(10) Uani 1 1 d .
C10 C 0.7895(5) 1.2230(6) 0.5997(3) 0.0515(15) Uani 1 1 d .
H10 H 0.7493 1.2841 0.5572 0.062 Uiso 1 1 calc R
C11 C 0.9219(5) 1.1908(7) 0.6000(4) 0.068(2) Uani 1 1 d .
H11 H 0.9722 1.2299 0.5577 0.081 Uiso 1 1 calc R
C12 C 0.9813(5) 1.1021(6) 0.6614(4) 0.0537(15) Uani 1 1 d .
H12 H 1.0725 1.0791 0.6612 0.064 Uiso 1 1 calc R
C13 C 0.9071(5) 1.0473(6) 0.7228(4) 0.0562(17) Uani 1 1 d .
H13 H 0.9466 0.9877 0.7659 0.067 Uiso 1 1 calc R
C14 C 0.7760(5) 1.0791(6) 0.7217(3) 0.0471(14) Uani 1 1 d .
H14 H 0.7257 1.0398 0.7639 0.056 Uiso 1 1 calc R
C15 C 0.4598(4) 1.2960(4) 0.7362(2) 0.0253(9) Uani 1 1 d .
C16 C 0.5057(5) 1.3859(4) 0.7446(3) 0.0341(11) Uani 1 1 d .
H16 H 0.5892 1.3892 0.7192 0.041 Uiso 1 1 calc R
C17 C 0.4278(6) 1.4699(5) 0.7903(3) 0.0487(15) Uani 1 1 d .
H17 H 0.4567 1.5335 0.7950 0.058 Uiso 1 1 calc R
C18 C 0.3098(6) 1.4627(6) 0.8289(3) 0.0566(17) Uani 1 1 d .
H18 H 0.2585 1.5196 0.8614 0.068 Uiso 1 1 calc R
C19 C 0.2641(5) 1.3740(6) 0.8214(3) 0.0507(15) Uani 1 1 d .
H19 H 0.1812 1.3707 0.8482 0.061 Uiso 1 1 calc R
C20 C 0.3386(5) 1.2895(5) 0.7750(3) 0.0330(10) Uani 1 1 d .
H20 H 0.3074 1.2281 0.7696 0.040 Uiso 1 1 calc R
P1A P 0.61371(10) 0.73585(11) 0.87506(6) 0.0226(2) Uani 1 1 d .
O1A O 0.5934(3) 0.8097(3) 0.79426(16) 0.0289(7) Uani 1 1 d .
O2A O 0.6798(3) 0.4481(3) 1.00688(19) 0.0360(8) Uani 1 1 d .
C1A C 0.6976(4) 0.4653(4) 0.9376(3) 0.0275(10) Uani 1 1 d .
C2A C 0.6002(4) 0.5790(4) 0.8904(3) 0.0287(10) Uani 1 1 d .
H2AA H 0.5106 0.5835 0.9162 0.034 Uiso 1 1 calc R
H2AB H 0.6107 0.5617 0.8396 0.034 Uiso 1 1 calc R
C3A C 0.8098(4) 0.3759(4) 0.8975(3) 0.0309(10) Uani 1 1 d .
C4A C 0.8525(6) 0.4083(5) 0.8192(3) 0.0511(14) Uani 1 1 d .
H4A H 0.8081 0.4902 0.7890 0.061 Uiso 1 1 calc R
C5A C 0.9590(7) 0.3221(7) 0.7850(4) 0.073(2) Uani 1 1 d .
H5A H 0.9886 0.3452 0.7315 0.087 Uiso 1 1 calc R
C6A C 1.0226(6) 0.2021(7) 0.8284(5) 0.069(2) Uani 1 1 d .
H6A H 1.0954 0.1426 0.8047 0.083 Uiso 1 1 calc R
C7A C 0.9811(6) 0.1684(6) 0.9058(4) 0.0571(17) Uani 1 1 d .
H7A H 1.0252 0.0858 0.9355 0.068 Uiso 1 1 calc R
C8A C 0.8758(5) 0.2544(5) 0.9405(3) 0.0426(12) Uani 1 1 d .
H8A H 0.8478 0.2308 0.9941 0.051 Uiso 1 1 calc R
C9A C 0.4943(4) 0.8193(4) 0.9435(2) 0.0244(9) Uani 1 1 d .
C10A C 0.4677(4) 0.7600(5) 1.0191(3) 0.0308(10) Uani 1 1 d .
H10A H 0.5103 0.6700 1.0366 0.037 Uiso 1 1 calc R
C11A C 0.3787(4) 0.8308(5) 1.0701(3) 0.0345(11) Uani 1 1 d .
H11A H 0.3626 0.7901 1.1228 0.041 Uiso 1 1 calc R
C12A C 0.3141(5) 0.9600(5) 1.0437(3) 0.0380(11) Uani 1 1 d .
H12A H 0.2505 1.0084 1.0778 0.046 Uiso 1 1 calc R
C13A C 0.3419(5) 1.0204(5) 0.9667(3) 0.0399(12) Uani 1 1 d .
H13A H 0.2988 1.1103 0.9487 0.048 Uiso 1 1 calc R
C14A C 0.4314(4) 0.9499(5) 0.9172(3) 0.0314(10) Uani 1 1 d .
H14A H 0.4503 0.9908 0.8648 0.038 Uiso 1 1 calc R
C15A C 0.7740(4) 0.7131(4) 0.8907(2) 0.0240(9) Uani 1 1 d .
C16A C 0.8668(4) 0.7291(5) 0.8267(3) 0.0334(11) Uani 1 1 d .
H16A H 0.8456 0.7505 0.7764 0.040 Uiso 1 1 calc R
C17A C 0.9911(5) 0.7136(5) 0.8372(3) 0.0391(12) Uani 1 1 d .
H17A H 1.0561 0.7226 0.7940 0.047 Uiso 1 1 calc R
C18A C 1.0199(4) 0.6849(5) 0.9106(3) 0.0345(11) Uani 1 1 d .
H18A H 1.1041 0.6768 0.9176 0.041 Uiso 1 1 calc R
C19A C 0.9281(4) 0.6681(5) 0.9733(3) 0.0329(10) Uani 1 1 d .
H19A H 0.9494 0.6468 1.0236 0.039 Uiso 1 1 calc R
C20A C 0.8050(4) 0.6821(4) 0.9638(3) 0.0287(10) Uani 1 1 d .
H20A H 0.7414 0.6704 1.0074 0.034 Uiso 1 1 calc R
O3B O 0.3126(3) 0.9732(3) 0.76488(18) 0.0303(7) Uani 1 1 d .
O4B O 0.3563(3) 0.7832(3) 0.7522(2) 0.0460(9) Uani 1 1 d .
O5B O 0.1866(4) 0.8662(4) 0.8305(3) 0.0681(14) Uani 1 1 d .
N1B N 0.2821(4) 0.8738(4) 0.7841(3) 0.0370(10) Uani 1 1 d .
O3C O 0.5209(4) 0.7641(3) 0.5891(2) 0.0439(9) Uani 1 1 d .
O4C O 0.6373(4) 0.6543(3) 0.6798(2) 0.0441(9) Uani 1 1 d .
O5C O 0.6311(4) 0.5619(3) 0.5950(2) 0.0474(9) Uani 1 1 d .
N1C N 0.5981(4) 0.6564(4) 0.6197(2) 0.0352(9) Uani 1 1 d .
O3D O 0.6357(3) 0.9756(4) 0.55286(18) 0.0397(8) Uani 1 1 d .
O4D O 0.7539(3) 0.8624(3) 0.64266(19) 0.0394(8) Uani 1 1 d .
O5D O 0.8433(3) 0.9486(4) 0.5321(2) 0.0516(10) Uani 1 1 d .
N1D N 0.7495(4) 0.9289(4) 0.5742(2) 0.0328(9) Uani 1 1 d .
O1W O 0.3508(3) 1.0226(3) 0.59796(17) 0.0292(7) Uani 1 1 d .
H1WA H 0.3789 1.0142 0.5495 0.044 Uiso 1 1 d GR
H1WB H 0.3296 1.1054 0.5977 0.044 Uiso 1 1 d GR

loop_
_atom_site_aniso_label
_atom_site_aniso_U_11
_atom_site_aniso_U_22
_atom_site_aniso_U_33
_atom_site_aniso_U_23
_atom_site_aniso_U_13
_atom_site_aniso_U_12
Eu1 0.02874(14) 0.02187(15) 0.01901(15) -0.00856(10) -0.00796(9) -0.00555(10)
P1 0.0287(5) 0.0234(6) 0.0194(6) -0.0073(5) -0.0051(4) -0.0086(4)
O1 0.0381(16) 0.0272(17) 0.0318(17) -0.0141(14) -0.0081(14) -0.0121(13)
O2 0.0426(18) 0.0324(19) 0.055(2) -0.0129(17) -0.0176(17) -0.0083(16)
C1 0.039(2) 0.030(3) 0.022(2) -0.005(2) -0.0094(19) -0.010(2)
C2 0.035(2) 0.028(2) 0.019(2) -0.0078(19) -0.0040(18) -0.0069(19)
C3 0.036(2) 0.027(2) 0.021(2) -0.0044(19) -0.0103(18) -0.0026(19)
C4 0.044(3) 0.031(3) 0.045(3) -0.009(2) -0.015(2) -0.006(2)
C5 0.042(3) 0.044(3) 0.067(4) -0.016(3) -0.014(3) 0.002(3)
C6 0.063(4) 0.037(3) 0.050(3) -0.018(3) -0.022(3) 0.010(3)
C7 0.065(4) 0.033(3) 0.045(3) -0.013(2) -0.018(3) -0.012(3)
C8 0.044(3) 0.033(3) 0.026(2) -0.004(2) -0.011(2) -0.008(2)
C9 0.033(2) 0.028(2) 0.025(2) -0.0091(19) -0.0075(18) -0.0065(19)
C10 0.036(3) 0.075(4) 0.032(3) 0.000(3) -0.004(2) -0.018(3)
C11 0.038(3) 0.104(6) 0.050(4) -0.007(4) 0.002(3) -0.028(3)
C12 0.030(2) 0.062(4) 0.070(4) -0.020(3) -0.010(3) -0.011(3)
C13 0.045(3) 0.050(4) 0.072(4) 0.005(3) -0.029(3) -0.017(3)
C14 0.043(3) 0.049(3) 0.047(3) 0.009(3) -0.018(2) -0.023(3)
C15 0.038(2) 0.022(2) 0.018(2) -0.0043(18) -0.0099(18) -0.0092(18)
C16 0.048(3) 0.030(3) 0.032(3) -0.009(2) -0.019(2) -0.013(2)
C17 0.077(4) 0.027(3) 0.052(3) -0.020(2) -0.039(3) -0.002(3)
C18 0.072(4) 0.052(4) 0.044(3) -0.038(3) -0.026(3) 0.012(3)
C19 0.044(3) 0.066(4) 0.032(3) -0.026(3) -0.003(2) 0.001(3)
C20 0.041(2) 0.035(3) 0.023(2) -0.011(2) -0.0026(19) -0.012(2)
P1A 0.0263(5) 0.0254(6) 0.0192(5) -0.0073(5) -0.0074(4) -0.0080(4)
O1A 0.0341(15) 0.0347(18) 0.0166(15) -0.0059(13) -0.0095(12) -0.0073(13)
O2A 0.0429(18) 0.039(2) 0.0292(19) -0.0092(15) -0.0066(14) -0.0159(15)
C1A 0.030(2) 0.028(2) 0.031(3) -0.008(2) -0.0049(18) -0.0160(19)
C2A 0.033(2) 0.032(2) 0.028(2) -0.013(2) -0.0081(18) -0.0105(19)
C3A 0.034(2) 0.026(2) 0.041(3) -0.013(2) -0.011(2) -0.0116(19)
C4A 0.055(3) 0.039(3) 0.054(4) -0.018(3) 0.007(3) -0.014(3)
C5A 0.078(4) 0.068(5) 0.068(5) -0.035(4) 0.028(4) -0.029(4)
C6A 0.050(3) 0.055(4) 0.112(6) -0.054(4) 0.006(4) -0.013(3)
C7A 0.045(3) 0.037(3) 0.097(5) -0.031(3) -0.027(3) -0.001(3)
C8A 0.048(3) 0.033(3) 0.056(3) -0.013(2) -0.023(3) -0.013(2)
C9A 0.0260(19) 0.029(2) 0.023(2) -0.0115(19) -0.0095(17) -0.0071(18)
C10A 0.033(2) 0.031(3) 0.029(2) -0.005(2) -0.0044(19) -0.013(2)
C11A 0.039(2) 0.045(3) 0.025(2) -0.014(2) -0.0017(19) -0.018(2)
C12A 0.038(2) 0.045(3) 0.036(3) -0.024(2) -0.002(2) -0.010(2)
C13A 0.046(3) 0.034(3) 0.040(3) -0.017(2) -0.010(2) -0.005(2)
C14A 0.038(2) 0.035(3) 0.025(2) -0.009(2) -0.0076(19) -0.013(2)
C15A 0.028(2) 0.023(2) 0.027(2) -0.0071(18) -0.0083(18) -0.0106(17)
C16A 0.037(2) 0.042(3) 0.024(2) -0.007(2) -0.0059(19) -0.016(2)
C17A 0.033(2) 0.052(3) 0.033(3) -0.011(2) 0.003(2) -0.020(2)
C18A 0.027(2) 0.042(3) 0.040(3) -0.014(2) -0.009(2) -0.012(2)
C19A 0.036(2) 0.041(3) 0.028(2) -0.014(2) -0.012(2) -0.012(2)
C20A 0.032(2) 0.032(3) 0.027(2) -0.009(2) -0.0073(18) -0.0139(19)
O3B 0.0344(16) 0.0283(17) 0.0324(18) -0.0107(14) -0.0024(13) -0.0140(14)
O4B 0.048(2) 0.032(2) 0.064(3) -0.0163(19) -0.0042(18) -0.0181(17)
O5B 0.049(2) 0.063(3) 0.084(3) -0.014(3) 0.020(2) -0.031(2)
N1B 0.031(2) 0.042(3) 0.040(2) -0.006(2) -0.0044(18) -0.0171(19)
O3C 0.067(2) 0.0288(19) 0.037(2) -0.0166(16) -0.0264(18) 0.0005(17)
O4C 0.058(2) 0.0286(18) 0.046(2) -0.0172(16) -0.0246(18) 0.0004(16)
O5C 0.071(2) 0.0300(19) 0.045(2) -0.0234(17) -0.0038(19) -0.0133(18)
N1C 0.047(2) 0.033(2) 0.030(2) -0.0152(19) -0.0058(18) -0.0127(19)
O3D 0.0320(16) 0.059(2) 0.0239(17) -0.0099(16) -0.0077(13) -0.0096(16)
O4D 0.0334(17) 0.043(2) 0.0291(19) -0.0009(16) -0.0064(14) -0.0047(15)
O5D 0.0363(19) 0.069(3) 0.039(2) -0.011(2) 0.0071(17) -0.0168(19)
N1D 0.031(2) 0.037(2) 0.027(2) -0.0136(19) -0.0016(17) -0.0061(17)
O1W 0.0363(16) 0.0303(17) 0.0234(16) -0.0125(14) -0.0114(13) -0.0052(14)

loop_
_atom_type_symbol
_atom_type_description
_atom_type_scat_dispersion_real
_atom_type_scat_dispersion_imag
_atom_type_scat_source
C C 0.0033 0.0016 'International Tables Vol C Tables 4.2.6.8 and 6.1.1.4'
H H 0.0000 0.0000 'International Tables Vol C Tables 4.2.6.8 and 6.1.1.4'
Eu Eu -0.1578 3.6682 'International Tables Vol C Tables 4.2.6.8 and 6.1.1.4'
N N 0.0061 0.0033 'International Tables Vol C Tables 4.2.6.8 and 6.1.1.4'
O O 0.0106 0.0060 'International Tables Vol C Tables 4.2.6.8 and 6.1.1.4'
P P 0.1023 0.0942 'International Tables Vol C Tables 4.2.6.8 and 6.1.1.4'

loop_
_geom_angle_atom_site_label_1
_geom_angle_atom_site_label_2
_geom_angle_atom_site_label_3
_geom_angle
O1 Eu1 O3B 72.52(10)
O1 Eu1 O4B 123.42(11)
O1 Eu1 N1B 97.84(12)
O1 Eu1 O3C 145.77(12)
O1 Eu1 O4C 151.16(12)
O1 Eu1 N1C 160.10(12)
O1 Eu1 O3D 75.64(12)
O1 Eu1 O4D 80.04(12)
O1 Eu1 N1D 76.22(11)
O1 Eu1 O1W 82.81(11)
O1A Eu1 O1 84.39(11)
O1A Eu1 O3B 79.20(10)
O1A Eu1 O4B 80.86(12)
O1A Eu1 N1B 78.22(11)
O1A Eu1 O3C 127.63(11)
O1A Eu1 O4C 77.56(11)
O1A Eu1 N1C 102.98(11)
O1A Eu1 O3D 125.55(11)
O1A Eu1 O4D 76.23(11)
O1A Eu1 N1D 100.66(11)
O1A Eu1 O1W 152.05(11)
O3B Eu1 N1B 25.51(11)
O3B Eu1 O4C 124.65(12)
O3B Eu1 N1C 126.73(11)
O3B Eu1 O3D 136.97(11)
O3B Eu1 O4D 144.61(11)
O3B Eu1 N1D 148.61(11)
O4B Eu1 O3B 51.14(11)
O4B Eu1 N1B 25.65(11)
O4B Eu1 O3C 78.76(13)
O4B Eu1 O4C 75.89(13)
O4B Eu1 N1C 76.31(12)
O4B Eu1 O3D 151.02(13)
O4B Eu1 O4D 145.28(12)
O4B Eu1 N1D 160.24(12)
N1B Eu1 N1C 101.74(12)
N1B Eu1 N1D 174.05(11)
O3C Eu1 O3B 120.25(12)
O3C Eu1 N1B 100.31(13)
O3C Eu1 O4C 50.83(11)
O3C Eu1 N1C 25.13(11)
O3C Eu1 O3D 75.18(13)
O3C Eu1 O4D 94.98(12)
O3C Eu1 N1D 85.03(13)
O4C Eu1 N1B 100.22(13)
O4C Eu1 N1C 25.71(11)
O4C Eu1 N1D 85.16(12)
N1C Eu1 N1D 84.21(12)
O3D Eu1 N1B 153.53(11)
O3D Eu1 O4C 96.78(12)
O3D Eu1 N1C 85.18(12)
O3D Eu1 N1D 25.68(10)
O4D Eu1 N1B 154.44(12)
O4D Eu1 O4C 73.96(13)
O4D Eu1 N1C 83.78(12)
O4D Eu1 O3D 50.89(10)
O4D Eu1 N1D 25.21(11)
O1W Eu1 O3B 73.29(10)
O1W Eu1 O4B 85.66(12)
O1W Eu1 N1B 79.06(11)
O1W Eu1 O3C 72.57(11)
O1W Eu1 O4C 122.60(11)
O1W Eu1 N1C 97.38(11)
O1W Eu1 O3D 74.70(10)
O1W Eu1 O4D 125.39(11)
O1W Eu1 N1D 100.25(11)
O1 P1 C2 111.1(2)
O1 P1 C9 113.0(2)
O1 P1 C15 109.7(2)
C9 P1 C2 108.9(2)
C15 P1 C2 105.5(2)
C15 P1 C9 108.4(2)
P1 O1 Eu1 156.0(2)
O2 C1 C2 118.9(4)
O2 C1 C3 120.2(4)
C3 C1 C2 120.8(4)
P1 C2 H2A 109.7
P1 C2 H2B 109.7
C1 C2 P1 109.9(3)
C1 C2 H2A 109.7
C1 C2 H2B 109.7
H2A C2 H2B 108.2
C4 C3 C1 117.7(4)
C8 C3 C1 123.9(4)
C8 C3 C4 118.3(4)
C3 C4 H4 119.9
C5 C4 C3 120.2(5)
C5 C4 H4 119.9
C4 C5 H5 119.5
C6 C5 C4 121.0(5)
C6 C5 H5 119.5
C5 C6 H6 120.1
C7 C6 C5 119.7(5)
C7 C6 H6 120.1
C6 C7 H7 119.9
C6 C7 C8 120.1(5)
C8 C7 H7 119.9
C3 C8 H8 119.7
C7 C8 C3 120.7(5)
C7 C8 H8 119.7
C10 C9 P1 124.2(4)
C10 C9 C14 119.2(4)
C14 C9 P1 116.6(4)
C9 C10 H10 119.9
C9 C10 C11 120.2(5)
C11 C10 H10 119.9
C10 C11 H11 119.8
C12 C11 C10 120.4(6)
C12 C11 H11 119.8
C11 C12 H12 120.3
C13 C12 C11 119.3(5)
C13 C12 H12 120.3
C12 C13 H13 120.0
C14 C13 C12 119.9(5)
C14 C13 H13 120.0
C9 C14 H14 119.5
C13 C14 C9 121.1(5)
C13 C14 H14 119.5
C16 C15 P1 120.9(4)
C20 C15 P1 118.3(3)
C20 C15 C16 120.3(4)
C15 C16 H16 120.5
C17 C16 C15 119.0(5)
C17 C16 H16 120.5
C16 C17 H17 119.7
C18 C17 C16 120.7(5)
C18 C17 H17 119.7
C17 C18 H18 119.6
C17 C18 C19 120.8(5)
C19 C18 H18 119.6
C18 C19 H19 119.9
C18 C19 C20 120.2(5)
C20 C19 H19 119.9
C15 C20 H20 120.5
C19 C20 C15 119.0(5)
C19 C20 H20 120.5
O1A P1A C2A 109.04(19)
O1A P1A C9A 111.35(19)
O1A P1A C15A 109.90(19)
C9A P1A C2A 109.1(2)
C15A P1A C2A 109.0(2)
C15A P1A C9A 108.51(19)
P1A O1A Eu1 161.7(2)
O2A C1A C2A 119.5(4)
O2A C1A C3A 121.6(4)
C3A C1A C2A 118.9(4)
P1A C2A H2AA 108.2
P1A C2A H2AB 108.2
C1A C2A P1A 116.2(3)
C1A C2A H2AA 108.2
C1A C2A H2AB 108.2
H2AA C2A H2AB 107.4
C4A C3A C1A 122.8(4)
C4A C3A C8A 118.7(5)
C8A C3A C1A 118.5(5)
C3A C4A H4A 119.8
C5A C4A C3A 120.4(6)
C5A C4A H4A 119.8
C4A C5A H5A 120.0
C4A C5A C6A 120.0(7)
C6A C5A H5A 120.0
C5A C6A H6A 119.8
C7A C6A C5A 120.3(6)
C7A C6A H6A 119.8
C6A C7A H7A 120.0
C6A C7A C8A 120.0(6)
C8A C7A H7A 120.0
C3A C8A H8A 119.7
C7A C8A C3A 120.5(6)
C7A C8A H8A 119.7
C10A C9A P1A 123.0(3)
C10A C9A C14A 120.2(4)
C14A C9A P1A 116.8(3)
C9A C10A H10A 119.8
C9A C10A C11A 120.3(4)
C11A C10A H10A 119.8
C10A C11A H11A 120.2
C12A C11A C10A 119.5(4)
C12A C11A H11A 120.2
C11A C12A H12A 120.0
C11A C12A C13A 120.0(4)
C13A C12A H12A 120.0
C12A C13A H13A 120.0
C14A C13A C12A 119.9(5)
C14A C13A H13A 120.0
C9A C14A H14A 120.0
C13A C14A C9A 120.0(4)
C13A C14A H14A 120.0
C16A C15A P1A 118.0(3)
C20A C15A P1A 121.6(3)
C20A C15A C16A 120.3(4)
C15A C16A H16A 120.4
C15A C16A C17A 119.2(4)
C17A C16A H16A 120.4
C16A C17A H17A 120.1
C18A C17A C16A 119.8(4)
C18A C17A H17A 120.1
C17A C18A H18A 119.7
C19A C18A C17A 120.6(4)
C19A C18A H18A 119.7
C18A C19A H19A 119.9
C18A C19A C20A 120.2(4)
C20A C19A H19A 119.9
C15A C20A H20A 120.1
C19A C20A C15A 119.9(4)
C19A C20A H20A 120.1
N1B O3B Eu1 96.1(3)
N1B O4B Eu1 96.4(3)
O3B N1B Eu1 58.4(2)
O3B N1B O4B 116.3(4)
O4B N1B Eu1 58.0(2)
O5B N1B Eu1 177.9(4)
O5B N1B O3B 121.4(5)
O5B N1B O4B 122.3(4)
N1C O3C Eu1 98.2(2)
N1C O4C Eu1 96.1(3)
O3C N1C Eu1 56.7(2)
O3C N1C O4C 114.9(4)
O4C N1C Eu1 58.2(2)
O5C N1C Eu1 179.2(3)
O5C N1C O3C 122.6(4)
O5C N1C O4C 122.5(4)
N1D O3D Eu1 96.9(3)
N1D O4D Eu1 97.5(2)
O3D N1D Eu1 57.5(2)
O4D N1D Eu1 57.2(2)
O4D N1D O3D 114.7(4)
O5D N1D Eu1 178.3(4)
O5D N1D O3D 122.1(4)
O5D N1D O4D 123.2(4)
Eu1 O1W H1WA 110.8
Eu1 O1W H1WB 110.3
H1WA O1W H1WB 108.1

loop_
_geom_bond_atom_site_label_1
_geom_bond_atom_site_label_2
_geom_bond_distance
Eu1 O1 2.306(3)
Eu1 O1A 2.301(3)
Eu1 O3B 2.486(3)
Eu1 O4B 2.475(3)
Eu1 N1B 2.902(4)
Eu1 O3C 2.482(3)
Eu1 O4C 2.513(3)
Eu1 N1C 2.939(4)
Eu1 O3D 2.500(3)
Eu1 O4D 2.498(3)
Eu1 N1D 2.944(4)
Eu1 O1W 2.392(3)
P1 O1 1.492(3)
P1 C2 1.816(4)
P1 C9 1.794(4)
P1 C15 1.777(4)
O2 C1 1.218(6)
C1 C2 1.525(6)
C1 C3 1.474(6)
C2 H2A 0.9900
C2 H2B 0.9900
C3 C4 1.396(7)
C3 C8 1.390(7)
C4 H4 0.9500
C4 C5 1.374(7)
C5 H5 0.9500
C5 C6 1.372(9)
C6 H6 0.9500
C6 C7 1.372(8)
C7 H7 0.9500
C7 C8 1.384(7)
C8 H8 0.9500
C9 C10 1.373(7)
C9 C14 1.377(7)
C10 H10 0.9500
C10 C11 1.383(8)
C11 H11 0.9500
C11 C12 1.380(9)
C12 H12 0.9500
C12 C13 1.378(8)
C13 H13 0.9500
C13 C14 1.373(7)
C14 H14 0.9500
C15 C16 1.396(6)
C15 C20 1.393(7)
C16 H16 0.9500
C16 C17 1.379(7)
C17 H17 0.9500
C17 C18 1.362(9)
C18 H18 0.9500
C18 C19 1.374(9)
C19 H19 0.9500
C19 C20 1.385(7)
C20 H20 0.9500
P1A O1A 1.498(3)
P1A C2A 1.820(5)
P1A C9A 1.797(4)
P1A C15A 1.796(4)
O2A C1A 1.210(5)
C1A C2A 1.525(6)
C1A C3A 1.482(6)
C2A H2AA 0.9900
C2A H2AB 0.9900
C3A C4A 1.390(7)
C3A C8A 1.397(7)
C4A H4A 0.9500
C4A C5A 1.380(8)
C5A H5A 0.9500
C5A C6A 1.381(10)
C6A H6A 0.9500
C6A C7A 1.374(10)
C7A H7A 0.9500
C7A C8A 1.376(8)
C8A H8A 0.9500
C9A C10A 1.372(6)
C9A C14A 1.382(6)
C10A H10A 0.9500
C10A C11A 1.388(6)
C11A H11A 0.9500
C11A C12A 1.373(7)
C12A H12A 0.9500
C12A C13A 1.399(7)
C13A H13A 0.9500
C13A C14A 1.369(7)
C14A H14A 0.9500
C15A C16A 1.388(6)
C15A C20A 1.382(6)
C16A H16A 0.9500
C16A C17A 1.389(7)
C17A H17A 0.9500
C17A C18A 1.382(7)
C18A H18A 0.9500
C18A C19A 1.369(7)
C19A H19A 0.9500
C19A C20A 1.376(6)
C20A H20A 0.9500
O3B N1B 1.257(5)
O4B N1B 1.264(5)
O5B N1B 1.211(5)
O3C N1C 1.261(5)
O4C N1C 1.282(5)
O5C N1C 1.208(5)
O3D N1D 1.285(5)
O4D N1D 1.265(5)
O5D N1D 1.201(5)
O1W H1WA 0.8953
O1W H1WB 0.8952

loop_
_geom_hbond_atom_site_label_D
_geom_hbond_atom_site_label_H
_geom_hbond_atom_site_label_A
_geom_hbond_distance_DH
_geom_hbond_distance_HA
_geom_hbond_distance_DA
_geom_hbond_angle_DHA
_geom_hbond_site_symmetry_A
O1W H1WA O3D 0.90 1.90 2.748(4) 156.8 2_676
O1W H1WB O2 0.90 1.83 2.725(5) 172.9 .

loop_
_geom_torsion_atom_site_label_1
_geom_torsion_atom_site_label_2
_geom_torsion_atom_site_label_3
_geom_torsion_atom_site_label_4
_geom_torsion
Eu1 O3B N1B O4B -2.8(4)
Eu1 O3B N1B O5B 177.5(4)
Eu1 O4B N1B O3B 2.8(4)
Eu1 O4B N1B O5B -177.5(4)
Eu1 O3C N1C O4C 1.4(4)
Eu1 O3C N1C O5C -179.7(4)
Eu1 O4C N1C O3C -1.4(4)
Eu1 O4C N1C O5C 179.8(4)
Eu1 O3D N1D O4D 1.3(4)
Eu1 O3D N1D O5D -178.1(4)
Eu1 O4D N1D O3D -1.3(4)
Eu1 O4D N1D O5D 178.1(4)
P1 C9 C10 C11 179.2(5)
P1 C9 C14 C13 -178.8(5)
P1 C15 C16 C17 170.4(4)
P1 C15 C20 C19 -171.7(4)
O1 P1 C2 C1 63.3(4)
O1 P1 C9 C10 131.4(5)
O1 P1 C9 C14 -49.7(5)
O1 P1 C15 C16 158.7(3)
O1 P1 C15 C20 -29.3(4)
O2 C1 C2 P1 -76.8(5)
O2 C1 C3 C4 -3.2(7)
O2 C1 C3 C8 174.5(4)
C1 C3 C4 C5 177.9(5)
C1 C3 C8 C7 -177.7(5)
C2 P1 O1 Eu1 67.1(5)
C2 P1 C9 C10 7.5(5)
C2 P1 C9 C14 -173.6(4)
C2 P1 C15 C16 -81.6(4)
C2 P1 C15 C20 90.5(4)
C2 C1 C3 C4 178.4(4)
C2 C1 C3 C8 -3.9(7)
C3 C1 C2 P1 101.6(4)
C3 C4 C5 C6 -0.4(9)
C4 C3 C8 C7 -0.1(7)
C4 C5 C6 C7 0.7(10)
C5 C6 C7 C8 -0.7(9)
C6 C7 C8 C3 0.4(8)
C8 C3 C4 C5 0.1(7)
C9 P1 O1 Eu1 -55.6(5)
C9 P1 C2 C1 -171.7(3)
C9 P1 C15 C16 34.9(4)
C9 P1 C15 C20 -153.1(3)
C9 C10 C11 C12 0.0(11)
C10 C9 C14 C13 0.1(9)
C10 C11 C12 C13 -0.9(11)
C11 C12 C13 C14 1.4(10)
C12 C13 C14 C9 -1.1(10)
C14 C9 C10 C11 0.4(9)
C15 P1 O1 Eu1 -176.6(4)
C15 P1 C2 C1 -55.6(4)
C15 P1 C9 C10 -106.8(5)
C15 P1 C9 C14 72.1(4)
C15 C16 C17 C18 2.2(7)
C16 C15 C20 C19 0.4(7)
C16 C17 C18 C19 -1.9(8)
C17 C18 C19 C20 0.7(8)
C18 C19 C20 C15 0.0(8)
C20 C15 C16 C17 -1.5(7)
P1A C9A C10A C11A 177.0(3)
P1A C9A C14A C13A -178.2(4)
P1A C15A C16A C17A 179.3(4)
P1A C15A C20A C19A -178.6(4)
O1A P1A C2A C1A 140.0(3)
O1A P1A C9A C10A 161.8(4)
O1A P1A C9A C14A -20.2(4)
O1A P1A C15A C16A -18.1(4)
O1A P1A C15A C20A 161.2(4)
O2A C1A C2A P1A 77.9(5)
O2A C1A C3A C4A -163.3(5)
O2A C1A C3A C8A 16.2(6)
C1A C3A C4A C5A 178.9(5)
C1A C3A C8A C7A -179.5(5)
C2A P1A O1A Eu1 35.0(7)
C2A P1A C9A C10A 41.4(4)
C2A P1A C9A C14A -140.6(3)
C2A P1A C15A C16A 101.3(4)
C2A P1A C15A C20A -79.4(4)
C2A C1A C3A C4A 18.8(7)
C2A C1A C3A C8A -161.7(4)
C3A C1A C2A P1A -104.1(4)
C3A C4A C5A C6A 0.9(10)
C4A C3A C8A C7A 0.0(7)
C4A C5A C6A C7A -0.6(11)
C5A C6A C7A C8A -0.1(10)
C6A C7A C8A C3A 0.4(8)
C8A C3A C4A C5A -0.6(9)
C9A P1A O1A Eu1 -85.4(6)
C9A P1A C2A C1A -98.2(4)
C9A P1A C15A C16A -140.1(4)
C9A P1A C15A C20A 39.2(4)
C9A C10A C11A C12A 2.2(7)
C10A C9A C14A C13A -0.1(7)
C10A C11A C12A C13A -2.5(7)
C11A C12A C13A C14A 1.5(8)
C12A C13A C14A C9A -0.2(7)
C14A C9A C10A C11A -0.9(7)
C15A P1A O1A Eu1 154.4(6)
C15A P1A C2A C1A 20.0(4)
C15A P1A C9A C10A -77.1(4)
C15A P1A C9A C14A 100.8(3)
C15A C16A C17A C18A -1.2(8)
C16A C15A C20A C19A 0.6(7)
C16A C17A C18A C19A 1.8(8)
C17A C18A C19A C20A -1.2(8)
C18A C19A C20A C15A 0.0(7)
C20A C15A C16A C17A 0.0(7)
